data_7045759
loop_
_publ_author_name
'Sniekers, Jeroen'
'Geysens, Pieter'
'Vander Hoogerstraete, Tom'
'Van Meervelt, Luc'
'Fransaer, Jan'
'Binnemans, Koen'

_publ_section_title
;
 Cobalt(ii) liquid metal salts for high current density electrodeposition
 of cobalt.
;
_journal_issue 14
_journal_name_full 'Dalton transactions (Cambridge, England : 2003)'
_journal_page_first 4975
_journal_page_last 4986
_journal_paper_doi 10.1039/C8DT00283E
_journal_volume 47
_journal_year 2018
_chemical_formula_moiety '2(C12 H27 Co0.5 N3 O3), 2(C2 F6 N O4 S2)'
_chemical_formula_sum 'C28 H54 Co F12 N8 O14 S4'
_chemical_formula_weight 1141.96
_space_group_crystal_system monoclinic
_space_group_IT_number 14
_space_group_name_Hall '-P 2yn'
_space_group_name_H-M_alt 'P 1 21/n 1'
_symmetry_space_group_name_Hall '-P 2yn'
_symmetry_space_group_name_H-M 'P 1 21/n 1'
_atom_sites_solution_hydrogens geom
_atom_sites_solution_primary direct
_audit_creation_date 2017-09-07
_audit_creation_method
;
Olex2 1.2
(compiled 2017.08.10 svn.r3461 for OlexSys, GUI svn.r5381)
;
_audit_update_record
;
2017-11-25 deposited with the CCDC.
2018-02-28 downloaded from the CCDC.
;
_cell_angle_alpha 90
_cell_angle_beta 116.196(6)
_cell_angle_gamma 90
_cell_formula_units_Z 4
_cell_length_a 22.1541(10)
_cell_length_b 10.2909(3)
_cell_length_c 23.8460(10)
_cell_measurement_reflns_used 9576
_cell_measurement_temperature 100.01(10)
_cell_measurement_theta_max 28.7750
_cell_measurement_theta_min 3.1360
_cell_volume 4878.2(4)
_computing_cell_refinement
'CrysAlisPro, Agilent Technologies, Version 1.171.36.28 (release 01-02-2013 CrysAlis171 .NET) (compiled Feb 1 2013,16:14:44)'
_computing_data_collection
'CrysAlisPro, Agilent Technologies, Version 1.171.36.28 (release 01-02-2013 CrysAlis171 .NET) (compiled Feb 1 2013,16:14:44)'
_computing_data_reduction
'CrysAlisPro, Agilent Technologies, Version 1.171.36.28 (release 01-02-2013 CrysAlis171 .NET) (compiled Feb 1 2013,16:14:44)'
_computing_molecular_graphics 'Olex2 (Dolomanov et al., 2009)'
_computing_publication_material 'Olex2 (Dolomanov et al., 2009)'
_computing_structure_refinement 'ShelXL (Sheldrick, 2015)'
_computing_structure_solution 'ShelXS (Sheldrick, 2008)'
_diffrn_ambient_temperature 100.01(10)
_diffrn_detector_area_resol_mean 15.9631
_diffrn_measured_fraction_theta_full 0.998
_diffrn_measured_fraction_theta_max 0.995
_diffrn_measurement_details
;
#__ type_ start__ end____ width___ exp.time_
  1 omega  -86.00  -13.00   1.0000   20.0000
omega____ theta____ kappa____ phi______ frames
    -      -16.9951  -57.0000  -90.0000 73

#__ type_ start__ end____ width___ exp.time_
  2 omega  -32.00   52.00   1.0000   20.0000
omega____ theta____ kappa____ phi______ frames
    -      -16.9951   57.0000   30.0000 84

#__ type_ start__ end____ width___ exp.time_
  3 omega  -37.00   -9.00   1.0000   20.0000
omega____ theta____ kappa____ phi______ frames
    -      -16.9951   57.0000  -90.0000 28

#__ type_ start__ end____ width___ exp.time_
  4 omega  -87.00  -61.00   1.0000   20.0000
omega____ theta____ kappa____ phi______ frames
    -      -16.9951  -77.0000  150.0000 26

#__ type_ start__ end____ width___ exp.time_
  5 omega  -50.00   21.00   1.0000   20.0000
omega____ theta____ kappa____ phi______ frames
    -       18.8701  -57.0000   60.0000 71
;
_diffrn_measurement_device_type 'SuperNova, Single source at offset, Eos'
_diffrn_measurement_method '\w scans'
_diffrn_orient_matrix_UB_11 -0.0340893000
_diffrn_orient_matrix_UB_12 -0.0019975000
_diffrn_orient_matrix_UB_13 -0.0053371000
_diffrn_orient_matrix_UB_21 -0.0077568000
_diffrn_orient_matrix_UB_22 -0.0411273000
_diffrn_orient_matrix_UB_23 -0.0261730000
_diffrn_orient_matrix_UB_31 0.0070317000
_diffrn_orient_matrix_UB_32 -0.0553359000
_diffrn_orient_matrix_UB_33 0.0196527000
_diffrn_radiation_monochromator mirror
_diffrn_radiation_type MoK\a
_diffrn_radiation_wavelength 0.71073
_diffrn_reflns_av_R_equivalents 0.0242
_diffrn_reflns_av_unetI/netI 0.0313
_diffrn_reflns_Laue_measured_fraction_full 0.998
_diffrn_reflns_Laue_measured_fraction_max 0.995
_diffrn_reflns_limit_h_max 27
_diffrn_reflns_limit_h_min -28
_diffrn_reflns_limit_k_max 12
_diffrn_reflns_limit_k_min -13
_diffrn_reflns_limit_l_max 27
_diffrn_reflns_limit_l_min -29
_diffrn_reflns_number 26709
_diffrn_reflns_point_group_measured_fraction_full 0.998
_diffrn_reflns_point_group_measured_fraction_max 0.995
_diffrn_reflns_theta_full 25.242
_diffrn_reflns_theta_max 26.731
_diffrn_reflns_theta_min 2.881
_diffrn_source 'SuperNova (Mo) X-ray Source'
_exptl_absorpt_coefficient_mu 0.633
_exptl_absorpt_correction_T_max 1.00000
_exptl_absorpt_correction_T_min 0.89928
_exptl_absorpt_correction_type multi-scan
_exptl_absorpt_process_details
'CrysAlisPro, Agilent Technologies, Version 1.171.36.28 (release 01-02-2013 CrysAlis171 .NET) (compiled Feb 1 2013,16:14:44) Empirical absorption correction using spherical harmonics, implemented in SCALE3 ABSPACK scaling algorithm.'
_exptl_crystal_colour violet
_exptl_crystal_colour_primary violet
_exptl_crystal_density_diffrn 1.555
_exptl_crystal_description plate
_exptl_crystal_F_000 2356
_exptl_crystal_size_max 0.2
_exptl_crystal_size_mid 0.15
_exptl_crystal_size_min 0.05
_refine_diff_density_max 1.597
_refine_diff_density_min -0.599
_refine_diff_density_rms 0.065
_refine_ls_extinction_method none
_refine_ls_goodness_of_fit_ref 1.021
_refine_ls_hydrogen_treatment constr
_refine_ls_matrix_type full
_refine_ls_number_parameters 625
_refine_ls_number_reflns 10274
_refine_ls_number_restraints 0
_refine_ls_restrained_S_all 1.021
_refine_ls_R_factor_all 0.0489
_refine_ls_R_factor_gt 0.0376
_refine_ls_shift/su_max 0.001
_refine_ls_shift/su_mean 0.000
_refine_ls_structure_factor_coef Fsqd
_refine_ls_weighting_details 'w=1/[\s^2^(Fo^2^)+(0.0420P)^2^+5.6810P] where P=(Fo^2^+2Fc^2^)/3'
_refine_ls_weighting_scheme calc
_refine_ls_wR_factor_gt 0.0921
_refine_ls_wR_factor_ref 0.0991
_reflns_Friedel_coverage 0.000
_reflns_number_gt 8460
_reflns_number_total 10274
_reflns_threshold_expression 'I > 2\s(I)'
_cod_data_source_file c8dt00283e2.cif
_cod_data_source_block kb2095
_cod_depositor_comments 'Adding full bibliography for 7045755--7045760.cif.'
_cod_original_cell_volume 4878.1(4)
_cod_database_code 7045759
_shelx_shelxl_version_number 2016/4
_chemical_oxdiff_formula 'Co C4 F12 S4 O8 N2 C24 H48 N6 O6'
_shelx_space_group_comment
;
The symmetry employed for this shelxl refinement is uniquely defined
by the following loop, which should always be used as a source of
symmetry information in preference to the above space-group names.
They are only intended as comments.
;
_reflns_odcompleteness_completeness 99.78
_reflns_odcompleteness_iscentric 1
_reflns_odcompleteness_theta 26.32
_olex2_refinement_description
;
1. Fixed Uiso
 At 1.5 times of:
  All C(H,H,H) groups
2.a Idealised Me refined as rotating group:
 C6(H6A,H6B,H6C), C8(H8A,H8B,H8C), C9(H9A,H9B,H9C), C11(H11A,H11B,H11C),
 C13(H13A,H13B,H13C), C14(H14A,H14B,H14C), C16(H16A,H16B,H16C), C18(H18A,H18B,
 H18C), C19(H19A,H19B,H19C), C25(H25A,H25B,H25C), C27(H27A,H27B,H27C), C28(H28A,
 H28B,H28C), C30(H30A,H30B,H30C), C32(H32A,H32B,H32C), C33(H33A,H33B,H33C),
 C35(H35A,H35B,H35C), C37(H37A,H37B,H37C), C38(H38A,H38B,H38C)
;
_olex2_submission_special_instructions 'No special instructions were received'

loop_
_space_group_symop_operation_xyz
'x, y, z'
'-x+1/2, y+1/2, -z+1/2'
'-x, -y, -z'
'x-1/2, -y-1/2, z-1/2'

loop_
_atom_site_label
_atom_site_type_symbol
_atom_site_fract_x
_atom_site_fract_y
_atom_site_fract_z
_atom_site_U_iso_or_equiv
_atom_site_adp_type
_atom_site_occupancy
_atom_site_site_symmetry_order
_atom_site_calc_flag
_atom_site_refinement_flags_posn
_atom_site_refinement_flags_adp
_atom_site_refinement_flags_occupancy
Co1 Co 1.000000 0.000000 0.500000 0.01381(9) Uani 1 2 d S T P
O2 O 1.04929(8) 0.14707(14) 0.47497(7) 0.0181(3) Uani 1 1 d . . .
O3 O 0.90753(8) 0.05700(15) 0.42719(7) 0.0202(3) Uani 1 1 d . . .
O4 O 0.99633(8) 0.13441(14) 0.56257(7) 0.0183(3) Uani 1 1 d . . .
C5 C 1.09958(11) 0.1513(2) 0.46418(9) 0.0164(4) Uani 1 1 d . . .
C6 C 1.14250(12) 0.0347(2) 0.47077(12) 0.0233(5) Uani 1 1 d . . .
H6A H 1.186817 0.049380 0.503644 0.035 Uiso 1 1 calc GR . .
H6B H 1.145220 0.019804 0.432209 0.035 Uiso 1 1 calc GR . .
H6C H 1.123034 -0.039899 0.480695 0.035 Uiso 1 1 calc GR . .
N7 N 1.11559(9) 0.26326(18) 0.44559(9) 0.0201(4) Uani 1 1 d . . .
C8 C 1.07404(13) 0.3781(2) 0.43779(12) 0.0255(5) Uani 1 1 d . . .
H8A H 1.027482 0.353336 0.419329 0.038 Uiso 1 1 calc GR . .
H8B H 1.081432 0.439300 0.411074 0.038 Uiso 1 1 calc GR . .
H8C H 1.085851 0.417213 0.477829 0.038 Uiso 1 1 calc GR . .
C9 C 1.17232(14) 0.2765(3) 0.43062(14) 0.0340(6) Uani 1 1 d . . .
H9A H 1.213544 0.274591 0.468482 0.051 Uiso 1 1 calc GR . .
H9B H 1.168896 0.357511 0.409475 0.051 Uiso 1 1 calc GR . .
H9C H 1.171899 0.206069 0.404049 0.051 Uiso 1 1 calc GR . .
C10 C 0.87259(11) 0.1555(2) 0.40391(10) 0.0194(5) Uani 1 1 d . . .
C11 C 0.89312(13) 0.2863(2) 0.43472(12) 0.0277(5) Uani 1 1 d . . .
H11A H 0.899732 0.345388 0.406760 0.042 Uiso 1 1 calc GR . .
H11B H 0.934259 0.277909 0.472354 0.042 Uiso 1 1 calc GR . .
H11C H 0.858452 0.319143 0.444688 0.042 Uiso 1 1 calc GR . .
N12 N 0.81555(10) 0.1451(2) 0.35096(9) 0.0245(4) Uani 1 1 d . . .
C13 C 0.77213(13) 0.2547(3) 0.31944(13) 0.0339(6) Uani 1 1 d . . .
H13A H 0.767173 0.260670 0.277449 0.051 Uiso 1 1 calc GR . .
H13B H 0.791814 0.333398 0.341545 0.051 Uiso 1 1 calc GR . .
H13C H 0.728785 0.242083 0.318569 0.051 Uiso 1 1 calc GR . .
C14 C 0.79498(13) 0.0200(3) 0.31924(12) 0.0334(6) Uani 1 1 d . . .
H14A H 0.749163 0.002527 0.310706 0.050 Uiso 1 1 calc GR . .
H14B H 0.823500 -0.047343 0.345500 0.050 Uiso 1 1 calc GR . .
H14C H 0.798771 0.022422 0.280672 0.050 Uiso 1 1 calc GR . .
C15 C 1.02503(11) 0.1415(2) 0.62110(10) 0.0171(4) Uani 1 1 d . . .
C16 C 1.02665(12) 0.0278(2) 0.66111(11) 0.0218(5) Uani 1 1 d . . .
H16A H 0.992597 0.038441 0.675309 0.033 Uiso 1 1 calc GR . .
H16B H 1.070018 0.022932 0.696486 0.033 Uiso 1 1 calc GR . .
H16C H 1.018390 -0.050754 0.637122 0.033 Uiso 1 1 calc GR . .
N17 N 1.05352(10) 0.25282(18) 0.64811(9) 0.0191(4) Uani 1 1 d . . .
C18 C 1.04760(14) 0.3631(2) 0.60713(12) 0.0287(5) Uani 1 1 d . . .
H18A H 1.059034 0.335577 0.574556 0.043 Uiso 1 1 calc GR . .
H18B H 1.077667 0.430986 0.631037 0.043 Uiso 1 1 calc GR . .
H18C H 1.002215 0.394958 0.588957 0.043 Uiso 1 1 calc GR . .
C19 C 1.07649(13) 0.2811(2) 0.71443(11) 0.0263(5) Uani 1 1 d . . .
H19A H 1.040096 0.317524 0.720788 0.039 Uiso 1 1 calc GR . .
H19B H 1.113009 0.342013 0.727980 0.039 Uiso 1 1 calc GR . .
H19C H 1.091445 0.202231 0.738106 0.039 Uiso 1 1 calc GR . .
Co20 Co 0.500000 0.000000 0.500000 0.01316(9) Uani 1 2 d S T P
O21 O 0.56670(8) 0.11984(15) 0.48229(7) 0.0190(3) Uani 1 1 d . . .
O22 O 0.42110(7) 0.12381(14) 0.44601(7) 0.0183(3) Uani 1 1 d . . .
O23 O 0.52576(8) 0.10483(14) 0.58085(7) 0.0180(3) Uani 1 1 d . . .
C24 C 0.60598(11) 0.1020(2) 0.45810(10) 0.0186(4) Uani 1 1 d . . .
C25 C 0.63270(13) -0.0306(2) 0.45499(12) 0.0252(5) Uani 1 1 d . . .
H25A H 0.673806 -0.045443 0.491988 0.038 Uiso 1 1 calc GR . .
H25B H 0.641175 -0.035951 0.418895 0.038 Uiso 1 1 calc GR . .
H25C H 0.600194 -0.095250 0.452088 0.038 Uiso 1 1 calc GR . .
N26 N 0.62524(10) 0.20317(19) 0.43465(9) 0.0218(4) Uani 1 1 d . . .
C27 C 0.59915(13) 0.3331(2) 0.43597(12) 0.0293(5) Uani 1 1 d . . .
H27A H 0.562707 0.326784 0.447304 0.044 Uiso 1 1 calc GR . .
H27B H 0.583287 0.372178 0.395380 0.044 Uiso 1 1 calc GR . .
H27C H 0.634318 0.385692 0.466091 0.044 Uiso 1 1 calc GR . .
C28 C 0.66976(14) 0.1912(3) 0.40410(12) 0.0305(6) Uani 1 1 d . . .
H28A H 0.708615 0.140895 0.430042 0.046 Uiso 1 1 calc GR . .
H28B H 0.683654 0.276112 0.397809 0.046 Uiso 1 1 calc GR . .
H28C H 0.646128 0.148760 0.364452 0.046 Uiso 1 1 calc GR . .
C29 C 0.40008(11) 0.2366(2) 0.44436(10) 0.0172(4) Uani 1 1 d . . .
C30 C 0.44243(13) 0.3379(2) 0.49025(12) 0.0280(5) Uani 1 1 d . . .
H30A H 0.423428 0.358013 0.518440 0.042 Uiso 1 1 calc GR . .
H30B H 0.443578 0.415104 0.468115 0.042 Uiso 1 1 calc GR . .
H30C H 0.487328 0.305467 0.513501 0.042 Uiso 1 1 calc GR . .
N31 N 0.33848(9) 0.26843(18) 0.40154(9) 0.0196(4) Uani 1 1 d . . .
C32 C 0.31095(12) 0.3995(2) 0.39328(12) 0.0272(5) Uani 1 1 d . . .
H32A H 0.332966 0.446672 0.431793 0.041 Uiso 1 1 calc GR . .
H32B H 0.263579 0.395002 0.381449 0.041 Uiso 1 1 calc GR . .
H32C H 0.318164 0.443098 0.361167 0.041 Uiso 1 1 calc GR . .
C33 C 0.29737(12) 0.1732(2) 0.35487(11) 0.0271(5) Uani 1 1 d . . .
H33A H 0.296729 0.193839 0.315349 0.041 Uiso 1 1 calc GR . .
H33B H 0.252313 0.175093 0.350850 0.041 Uiso 1 1 calc GR . .
H33C H 0.316057 0.088007 0.367732 0.041 Uiso 1 1 calc GR . .
C34 C 0.56328(12) 0.0779(2) 0.63692(11) 0.0243(5) Uani 1 1 d . . .
C35 C 0.55005(15) -0.0426(2) 0.66664(12) 0.0325(6) Uani 1 1 d . . .
H35A H 0.591613 -0.073157 0.699387 0.049 Uiso 1 1 calc GR . .
H35B H 0.530849 -0.109199 0.635553 0.049 Uiso 1 1 calc GR . .
H35C H 0.519330 -0.021614 0.683754 0.049 Uiso 1 1 calc GR . .
N36 N 0.61329(10) 0.1546(2) 0.67015(9) 0.0285(5) Uani 1 1 d . . .
C37 C 0.62860(15) 0.2631(3) 0.63889(13) 0.0414(7) Uani 1 1 d . . .
H37A H 0.617902 0.239171 0.596631 0.062 Uiso 1 1 calc GR . .
H37B H 0.675568 0.283967 0.660746 0.062 Uiso 1 1 calc GR . .
H37C H 0.602365 0.337464 0.638785 0.062 Uiso 1 1 calc GR . .
C38 C 0.65426(14) 0.1447(3) 0.73781(12) 0.0389(7) Uani 1 1 d . . .
H38A H 0.638764 0.073029 0.753738 0.058 Uiso 1 1 calc GR . .
H38B H 0.650417 0.223673 0.757445 0.058 Uiso 1 1 calc GR . .
H38C H 0.700449 0.131010 0.746608 0.058 Uiso 1 1 calc GR . .
N39 N 0.66637(10) 0.7241(2) 0.80097(9) 0.0244(4) Uani 1 1 d . . .
S40 S 0.64921(3) 0.57685(6) 0.78135(3) 0.02226(13) Uani 1 1 d . . .
O41 O 0.63726(9) 0.49516(17) 0.82388(8) 0.0307(4) Uani 1 1 d . . .
O42 O 0.69340(9) 0.53176(18) 0.75673(8) 0.0320(4) Uani 1 1 d . . .
C43 C 0.56741(12) 0.5866(2) 0.71213(11) 0.0235(5) Uani 1 1 d . . .
F44 F 0.52353(7) 0.65595(17) 0.72344(7) 0.0369(4) Uani 1 1 d . . .
F45 F 0.54255(8) 0.46906(16) 0.69431(8) 0.0421(4) Uani 1 1 d . . .
F46 F 0.57382(7) 0.64274(14) 0.66480(6) 0.0290(3) Uani 1 1 d . . .
S47 S 0.64637(3) 0.79722(6) 0.84906(3) 0.02388(13) Uani 1 1 d . . .
O48 O 0.59291(9) 0.74049(19) 0.85925(9) 0.0347(4) Uani 1 1 d . . .
O49 O 0.64624(10) 0.93369(18) 0.83925(9) 0.0379(5) Uani 1 1 d . . .
C50 C 0.72091(12) 0.7743(2) 0.92382(11) 0.0264(5) Uani 1 1 d . . .
F51 F 0.73559(8) 0.64972(15) 0.93689(7) 0.0408(4) Uani 1 1 d . . .
F52 F 0.77426(7) 0.83053(15) 0.92328(7) 0.0368(4) Uani 1 1 d . . .
F53 F 0.71035(9) 0.8288(2) 0.96933(7) 0.0509(5) Uani 1 1 d . . .
N54 N 0.63687(10) 0.68540(18) 0.27898(9) 0.0203(4) Uani 1 1 d . . .
S55 S 0.60852(3) 0.82845(5) 0.26470(3) 0.02022(12) Uani 1 1 d . . .
O56 O 0.63417(9) 0.91759(16) 0.31572(8) 0.0305(4) Uani 1 1 d . . .
O57 O 0.60691(10) 0.86789(19) 0.20662(9) 0.0362(5) Uani 1 1 d . . .
C58 C 0.51959(13) 0.8112(2) 0.24613(12) 0.0289(5) Uani 1 1 d . . .
F59 F 0.48875(8) 0.92504(15) 0.22449(7) 0.0349(4) Uani 1 1 d . . .
F60 F 0.51152(8) 0.77948(16) 0.29629(8) 0.0412(4) Uani 1 1 d . . .
F61 F 0.48938(8) 0.72294(17) 0.20243(9) 0.0515(5) Uani 1 1 d . . .
S62 S 0.66240(3) 0.61393(6) 0.34379(3) 0.02343(13) Uani 1 1 d . . .
O63 O 0.64044(11) 0.66404(19) 0.38721(9) 0.0399(5) Uani 1 1 d . . .
O64 O 0.65799(10) 0.47732(17) 0.33196(9) 0.0356(4) Uani 1 1 d . . .
C65 C 0.75308(15) 0.6435(3) 0.38020(12) 0.0366(6) Uani 1 1 d . . .
F66 F 0.76749(9) 0.76673(17) 0.39693(8) 0.0551(5) Uani 1 1 d . . .
F67 F 0.77997(8) 0.6120(2) 0.34195(9) 0.0541(5) Uani 1 1 d . . .
F68 F 0.78277(9) 0.57019(18) 0.43121(8) 0.0523(5) Uani 1 1 d . . .

loop_
_atom_site_aniso_label
_atom_site_aniso_U_11
_atom_site_aniso_U_22
_atom_site_aniso_U_33
_atom_site_aniso_U_23
_atom_site_aniso_U_13
_atom_site_aniso_U_12
Co1 0.0185(2) 0.01083(19) 0.01422(19) 0.00027(15) 0.00917(16) 0.00044(16)
O2 0.0219(8) 0.0149(8) 0.0221(8) 0.0017(6) 0.0138(7) 0.0015(6)
O3 0.0223(8) 0.0191(8) 0.0192(8) 0.0022(6) 0.0090(7) 0.0019(7)
O4 0.0258(8) 0.0154(7) 0.0151(7) 0.0003(6) 0.0102(7) 0.0025(6)
C5 0.0200(11) 0.0166(11) 0.0132(10) -0.0004(8) 0.0078(9) 0.0005(9)
C6 0.0285(12) 0.0187(11) 0.0301(12) 0.0022(9) 0.0196(11) 0.0047(10)
N7 0.0215(10) 0.0179(10) 0.0258(10) 0.0032(8) 0.0150(8) 0.0000(8)
C8 0.0299(13) 0.0175(12) 0.0333(13) 0.0053(10) 0.0177(11) 0.0032(10)
C9 0.0365(15) 0.0275(14) 0.0534(17) 0.0063(12) 0.0338(14) -0.0006(11)
C10 0.0200(11) 0.0224(12) 0.0214(11) 0.0052(9) 0.0141(9) 0.0023(9)
C11 0.0347(14) 0.0211(12) 0.0271(12) 0.0026(10) 0.0135(11) 0.0067(10)
N12 0.0173(9) 0.0284(11) 0.0258(10) 0.0080(9) 0.0079(8) 0.0022(8)
C13 0.0236(13) 0.0408(16) 0.0357(14) 0.0134(12) 0.0115(11) 0.0103(11)
C14 0.0268(13) 0.0364(15) 0.0303(14) 0.0015(11) 0.0065(11) -0.0098(11)
C15 0.0186(11) 0.0160(11) 0.0197(11) 0.0004(8) 0.0112(9) 0.0041(8)
C16 0.0293(12) 0.0191(11) 0.0190(11) 0.0023(9) 0.0123(10) 0.0003(9)
N17 0.0224(9) 0.0164(9) 0.0187(9) -0.0001(7) 0.0091(8) 0.0008(8)
C18 0.0361(14) 0.0168(12) 0.0301(13) 0.0023(10) 0.0118(11) -0.0026(10)
C19 0.0280(13) 0.0255(13) 0.0198(11) -0.0048(10) 0.0056(10) -0.0038(10)
Co20 0.01497(19) 0.0124(2) 0.01116(18) -0.00022(15) 0.00488(15) 0.00113(15)
O21 0.0212(8) 0.0184(8) 0.0199(8) -0.0013(6) 0.0114(7) -0.0012(6)
O22 0.0195(8) 0.0154(8) 0.0174(7) -0.0002(6) 0.0056(6) 0.0038(6)
O23 0.0230(8) 0.0167(8) 0.0119(7) -0.0013(6) 0.0055(6) 0.0030(6)
C24 0.0190(11) 0.0213(11) 0.0146(10) -0.0023(8) 0.0068(9) -0.0021(9)
C25 0.0330(13) 0.0199(12) 0.0305(13) -0.0010(10) 0.0210(11) -0.0004(10)
N26 0.0249(10) 0.0197(10) 0.0231(10) 0.0009(8) 0.0127(8) -0.0014(8)
C27 0.0334(14) 0.0217(13) 0.0333(14) 0.0049(10) 0.0151(12) 0.0032(11)
C28 0.0386(15) 0.0289(14) 0.0342(14) -0.0014(11) 0.0254(12) -0.0070(11)
C29 0.0188(11) 0.0185(11) 0.0156(10) 0.0014(8) 0.0088(9) 0.0009(9)
C30 0.0271(13) 0.0183(12) 0.0276(12) -0.0021(10) 0.0021(10) 0.0019(10)
N31 0.0187(9) 0.0162(9) 0.0212(9) 0.0011(7) 0.0063(8) 0.0032(8)
C32 0.0246(12) 0.0211(12) 0.0329(13) 0.0045(10) 0.0099(11) 0.0090(10)
C33 0.0188(11) 0.0251(13) 0.0278(12) -0.0029(10) 0.0017(10) 0.0012(10)
C34 0.0281(12) 0.0262(13) 0.0184(11) -0.0046(9) 0.0102(10) 0.0060(10)
C35 0.0484(16) 0.0231(13) 0.0227(12) -0.0007(10) 0.0127(12) -0.0019(12)
N36 0.0257(11) 0.0379(13) 0.0210(10) -0.0028(9) 0.0093(9) -0.0022(9)
C37 0.0422(16) 0.0530(19) 0.0317(14) -0.0032(13) 0.0188(13) -0.0208(14)
C38 0.0295(14) 0.060(2) 0.0194(12) -0.0070(12) 0.0036(11) -0.0035(13)
N39 0.0265(10) 0.0246(11) 0.0238(10) 0.0031(8) 0.0128(9) -0.0034(8)
S40 0.0220(3) 0.0245(3) 0.0201(3) 0.0031(2) 0.0091(2) 0.0019(2)
O41 0.0380(10) 0.0286(10) 0.0261(9) 0.0061(7) 0.0146(8) -0.0008(8)
O42 0.0273(9) 0.0381(10) 0.0326(10) 0.0026(8) 0.0151(8) 0.0090(8)
C43 0.0244(12) 0.0247(12) 0.0221(11) 0.0000(9) 0.0110(10) -0.0012(10)
F44 0.0227(7) 0.0589(11) 0.0289(8) -0.0039(7) 0.0113(6) 0.0069(7)
F45 0.0444(10) 0.0313(9) 0.0399(9) -0.0037(7) 0.0088(8) -0.0155(7)
F46 0.0312(8) 0.0348(8) 0.0206(7) 0.0051(6) 0.0109(6) 0.0013(6)
S47 0.0210(3) 0.0252(3) 0.0228(3) -0.0001(2) 0.0073(2) 0.0014(2)
O48 0.0214(9) 0.0517(12) 0.0338(10) -0.0120(9) 0.0149(8) -0.0041(8)
O49 0.0484(12) 0.0255(10) 0.0313(10) -0.0007(8) 0.0098(9) 0.0082(9)
C50 0.0259(12) 0.0281(13) 0.0230(12) 0.0010(10) 0.0088(10) -0.0049(10)
F51 0.0345(9) 0.0291(8) 0.0398(9) 0.0131(7) -0.0009(7) -0.0046(7)
F52 0.0271(8) 0.0378(9) 0.0395(9) 0.0017(7) 0.0091(7) -0.0128(7)
F53 0.0503(11) 0.0766(13) 0.0257(8) -0.0082(8) 0.0166(8) 0.0044(10)
N54 0.0241(10) 0.0196(10) 0.0181(9) -0.0003(8) 0.0099(8) 0.0034(8)
S55 0.0260(3) 0.0181(3) 0.0195(3) 0.0017(2) 0.0127(2) 0.0028(2)
O56 0.0405(10) 0.0175(8) 0.0284(9) -0.0046(7) 0.0107(8) -0.0038(8)
O57 0.0482(12) 0.0407(11) 0.0314(10) 0.0161(8) 0.0282(9) 0.0188(9)
C58 0.0286(13) 0.0212(12) 0.0368(14) -0.0042(11) 0.0145(11) 0.0059(10)
F59 0.0375(9) 0.0317(8) 0.0377(8) 0.0033(7) 0.0188(7) 0.0166(7)
F60 0.0437(9) 0.0356(9) 0.0617(11) 0.0142(8) 0.0392(9) 0.0089(7)
F61 0.0285(9) 0.0426(10) 0.0663(12) -0.0282(9) 0.0052(8) 0.0019(7)
S62 0.0312(3) 0.0175(3) 0.0217(3) 0.0028(2) 0.0117(2) 0.0013(2)
O63 0.0629(14) 0.0365(11) 0.0314(10) 0.0108(8) 0.0309(10) 0.0129(10)
O64 0.0428(11) 0.0180(9) 0.0414(11) 0.0037(8) 0.0144(9) 0.0005(8)
C65 0.0369(15) 0.0308(15) 0.0259(13) 0.0044(11) -0.0009(12) 0.0009(12)
F66 0.0498(11) 0.0356(10) 0.0464(10) 0.0007(8) -0.0094(9) -0.0135(8)
F67 0.0261(9) 0.0824(14) 0.0491(11) 0.0043(10) 0.0124(8) 0.0044(9)
F68 0.0533(11) 0.0452(10) 0.0308(9) 0.0106(8) -0.0067(8) 0.0086(9)

loop_
_atom_type_symbol
_atom_type_description
_atom_type_scat_dispersion_real
_atom_type_scat_dispersion_imag
_atom_type_scat_source
C C 0.0033 0.0016 'International Tables Vol C Tables 4.2.6.8 and 6.1.1.4'
H H 0.0000 0.0000 'International Tables Vol C Tables 4.2.6.8 and 6.1.1.4'
Co Co 0.3494 0.9721 'International Tables Vol C Tables 4.2.6.8 and 6.1.1.4'
F F 0.0171 0.0103 'International Tables Vol C Tables 4.2.6.8 and 6.1.1.4'
N N 0.0061 0.0033 'International Tables Vol C Tables 4.2.6.8 and 6.1.1.4'
O O 0.0106 0.0060 'International Tables Vol C Tables 4.2.6.8 and 6.1.1.4'
S S 0.1246 0.1234 'International Tables Vol C Tables 4.2.6.8 and 6.1.1.4'

loop_
_geom_angle_atom_site_label_1
_geom_angle_atom_site_label_2
_geom_angle_atom_site_label_3
_geom_angle
_geom_angle_site_symmetry_1
_geom_angle_site_symmetry_3
O2 Co1 O2 180.0 3_756 .
O2 Co1 O3 90.20(6) 3_756 3_756
O2 Co1 O3 89.79(6) . 3_756
O2 Co1 O3 89.80(6) 3_756 .
O2 Co1 O3 90.21(6) . .
O3 Co1 O3 180.0 3_756 .
O4 Co1 O2 85.05(6) 3_756 3_756
O4 Co1 O2 94.95(6) 3_756 .
O4 Co1 O2 94.95(6) . 3_756
O4 Co1 O2 85.05(6) . .
O4 Co1 O3 85.69(6) 3_756 .
O4 Co1 O3 94.31(6) 3_756 3_756
O4 Co1 O3 94.31(6) . .
O4 Co1 O3 85.69(6) . 3_756
O4 Co1 O4 180.00(6) 3_756 .
C5 O2 Co1 134.87(14) . .
C10 O3 Co1 141.43(15) . .
C15 O4 Co1 132.96(14) . .
O2 C5 C6 122.27(19) . .
O2 C5 N7 119.26(19) . .
N7 C5 C6 118.47(19) . .
C5 C6 H6A 109.5 . .
C5 C6 H6B 109.5 . .
C5 C6 H6C 109.5 . .
H6A C6 H6B 109.5 . .
H6A C6 H6C 109.5 . .
H6B C6 H6C 109.5 . .
C5 N7 C8 119.71(18) . .
C5 N7 C9 123.05(19) . .
C9 N7 C8 117.21(19) . .
N7 C8 H8A 109.5 . .
N7 C8 H8B 109.5 . .
N7 C8 H8C 109.5 . .
H8A C8 H8B 109.5 . .
H8A C8 H8C 109.5 . .
H8B C8 H8C 109.5 . .
N7 C9 H9A 109.5 . .
N7 C9 H9B 109.5 . .
N7 C9 H9C 109.5 . .
H9A C9 H9B 109.5 . .
H9A C9 H9C 109.5 . .
H9B C9 H9C 109.5 . .
O3 C10 C11 121.0(2) . .
O3 C10 N12 119.8(2) . .
N12 C10 C11 119.2(2) . .
C10 C11 H11A 109.5 . .
C10 C11 H11B 109.5 . .
C10 C11 H11C 109.5 . .
H11A C11 H11B 109.5 . .
H11A C11 H11C 109.5 . .
H11B C11 H11C 109.5 . .
C10 N12 C13 123.9(2) . .
C10 N12 C14 120.5(2) . .
C13 N12 C14 115.5(2) . .
N12 C13 H13A 109.5 . .
N12 C13 H13B 109.5 . .
N12 C13 H13C 109.5 . .
H13A C13 H13B 109.5 . .
H13A C13 H13C 109.5 . .
H13B C13 H13C 109.5 . .
N12 C14 H14A 109.5 . .
N12 C14 H14B 109.5 . .
N12 C14 H14C 109.5 . .
H14A C14 H14B 109.5 . .
H14A C14 H14C 109.5 . .
H14B C14 H14C 109.5 . .
O4 C15 C16 121.3(2) . .
O4 C15 N17 119.2(2) . .
N17 C15 C16 119.42(19) . .
C15 C16 H16A 109.5 . .
C15 C16 H16B 109.5 . .
C15 C16 H16C 109.5 . .
H16A C16 H16B 109.5 . .
H16A C16 H16C 109.5 . .
H16B C16 H16C 109.5 . .
C15 N17 C18 117.44(19) . .
C15 N17 C19 124.06(19) . .
C19 N17 C18 116.99(19) . .
N17 C18 H18A 109.5 . .
N17 C18 H18B 109.5 . .
N17 C18 H18C 109.5 . .
H18A C18 H18B 109.5 . .
H18A C18 H18C 109.5 . .
H18B C18 H18C 109.5 . .
N17 C19 H19A 109.5 . .
N17 C19 H19B 109.5 . .
N17 C19 H19C 109.5 . .
H19A C19 H19B 109.5 . .
H19A C19 H19C 109.5 . .
H19B C19 H19C 109.5 . .
O21 Co20 O21 180.0 3_656 .
O22 Co20 O21 90.60(6) 3_656 .
O22 Co20 O21 90.60(6) . 3_656
O22 Co20 O21 89.40(6) . .
O22 Co20 O21 89.40(6) 3_656 3_656
O22 Co20 O22 180.0 . 3_656
O23 Co20 O21 87.24(6) 3_656 3_656
O23 Co20 O21 92.76(6) . 3_656
O23 Co20 O21 87.24(6) . .
O23 Co20 O21 92.75(6) 3_656 .
O23 Co20 O22 86.08(6) 3_656 .
O23 Co20 O22 86.08(6) . 3_656
O23 Co20 O22 93.92(6) . .
O23 Co20 O22 93.92(6) 3_656 3_656
O23 Co20 O23 180.0 3_656 .
C24 O21 Co20 134.33(14) . .
C29 O22 Co20 142.11(14) . .
C34 O23 Co20 131.45(15) . .
O21 C24 C25 121.7(2) . .
O21 C24 N26 119.6(2) . .
N26 C24 C25 118.75(19) . .
C24 C25 H25A 109.5 . .
C24 C25 H25B 109.5 . .
C24 C25 H25C 109.5 . .
H25A C25 H25B 109.5 . .
H25A C25 H25C 109.5 . .
H25B C25 H25C 109.5 . .
C24 N26 C27 120.04(19) . .
C24 N26 C28 123.4(2) . .
C27 N26 C28 116.49(19) . .
N26 C27 H27A 109.5 . .
N26 C27 H27B 109.5 . .
N26 C27 H27C 109.5 . .
H27A C27 H27B 109.5 . .
H27A C27 H27C 109.5 . .
H27B C27 H27C 109.5 . .
N26 C28 H28A 109.5 . .
N26 C28 H28B 109.5 . .
N26 C28 H28C 109.5 . .
H28A C28 H28B 109.5 . .
H28A C28 H28C 109.5 . .
H28B C28 H28C 109.5 . .
O22 C29 C30 121.3(2) . .
O22 C29 N31 119.7(2) . .
N31 C29 C30 119.0(2) . .
C29 C30 H30A 109.5 . .
C29 C30 H30B 109.5 . .
C29 C30 H30C 109.5 . .
H30A C30 H30B 109.5 . .
H30A C30 H30C 109.5 . .
H30B C30 H30C 109.5 . .
C29 N31 C32 123.8(2) . .
C29 N31 C33 120.05(19) . .
C32 N31 C33 115.79(19) . .
N31 C32 H32A 109.5 . .
N31 C32 H32B 109.5 . .
N31 C32 H32C 109.5 . .
H32A C32 H32B 109.5 . .
H32A C32 H32C 109.5 . .
H32B C32 H32C 109.5 . .
N31 C33 H33A 109.5 . .
N31 C33 H33B 109.5 . .
N31 C33 H33C 109.5 . .
H33A C33 H33B 109.5 . .
H33A C33 H33C 109.5 . .
H33B C33 H33C 109.5 . .
O23 C34 C35 120.3(2) . .
O23 C34 N36 119.9(2) . .
N36 C34 C35 119.8(2) . .
C34 C35 H35A 109.5 . .
C34 C35 H35B 109.5 . .
C34 C35 H35C 109.5 . .
H35A C35 H35B 109.5 . .
H35A C35 H35C 109.5 . .
H35B C35 H35C 109.5 . .
C34 N36 C37 118.6(2) . .
C34 N36 C38 125.0(2) . .
C37 N36 C38 116.4(2) . .
N36 C37 H37A 109.5 . .
N36 C37 H37B 109.5 . .
N36 C37 H37C 109.5 . .
H37A C37 H37B 109.5 . .
H37A C37 H37C 109.5 . .
H37B C37 H37C 109.5 . .
N36 C38 H38A 109.5 . .
N36 C38 H38B 109.5 . .
N36 C38 H38C 109.5 . .
H38A C38 H38B 109.5 . .
H38A C38 H38C 109.5 . .
H38B C38 H38C 109.5 . .
S40 N39 S47 124.04(12) . .
N39 S40 C43 103.06(11) . .
O41 S40 N39 116.69(11) . .
O41 S40 C43 104.56(11) . .
O42 S40 N39 108.36(11) . .
O42 S40 O41 118.53(11) . .
O42 S40 C43 103.45(11) . .
F44 C43 S40 111.58(16) . .
F44 C43 F46 107.56(19) . .
F45 C43 S40 110.17(17) . .
F45 C43 F44 108.6(2) . .
F45 C43 F46 108.08(19) . .
F46 C43 S40 110.70(16) . .
N39 S47 C50 102.85(11) . .
O48 S47 N39 116.34(11) . .
O48 S47 C50 103.86(11) . .
O49 S47 N39 109.24(11) . .
O49 S47 O48 119.18(12) . .
O49 S47 C50 102.84(12) . .
F51 C50 S47 112.03(17) . .
F51 C50 F53 109.2(2) . .
F52 C50 S47 111.09(17) . .
F52 C50 F51 107.3(2) . .
F52 C50 F53 107.7(2) . .
F53 C50 S47 109.38(18) . .
S62 N54 S55 125.74(12) . .
N54 S55 C58 104.22(11) . .
O56 S55 N54 116.45(10) . .
O56 S55 O57 118.31(12) . .
O56 S55 C58 104.49(11) . .
O57 S55 N54 108.16(10) . .
O57 S55 C58 103.28(12) . .
F59 C58 S55 108.69(18) . .
F60 C58 S55 111.44(18) . .
F60 C58 F59 108.30(19) . .
F61 C58 S55 112.02(17) . .
F61 C58 F59 107.6(2) . .
F61 C58 F60 108.6(2) . .
N54 S62 C65 103.40(12) . .
O63 S62 N54 117.11(11) . .
O63 S62 O64 119.05(12) . .
O63 S62 C65 104.57(14) . .
O64 S62 N54 107.59(11) . .
O64 S62 C65 102.85(12) . .
F66 C65 S62 111.7(2) . .
F66 C65 F67 108.5(3) . .
F66 C65 F68 108.1(2) . .
F67 C65 S62 111.38(18) . .
F67 C65 F68 107.3(2) . .
F68 C65 S62 109.6(2) . .

loop_
_geom_bond_atom_site_label_1
_geom_bond_atom_site_label_2
_geom_bond_distance
_geom_bond_site_symmetry_2
Co1 O2 2.1010(15) 3_756
Co1 O2 2.1010(15) .
Co1 O3 2.1012(15) .
Co1 O3 2.1012(15) 3_756
Co1 O4 2.0622(14) .
Co1 O4 2.0622(14) 3_756
O2 C5 1.250(3) .
O3 C10 1.247(3) .
O4 C15 1.255(3) .
C5 C6 1.495(3) .
C5 N7 1.338(3) .
C6 H6A 0.9600 .
C6 H6B 0.9600 .
C6 H6C 0.9600 .
N7 C8 1.458(3) .
N7 C9 1.457(3) .
C8 H8A 0.9600 .
C8 H8B 0.9600 .
C8 H8C 0.9600 .
C9 H9A 0.9600 .
C9 H9B 0.9600 .
C9 H9C 0.9600 .
C10 C11 1.505(3) .
C10 N12 1.339(3) .
C11 H11A 0.9600 .
C11 H11B 0.9600 .
C11 H11C 0.9600 .
N12 C13 1.457(3) .
N12 C14 1.461(3) .
C13 H13A 0.9600 .
C13 H13B 0.9600 .
C13 H13C 0.9600 .
C14 H14A 0.9600 .
C14 H14B 0.9600 .
C14 H14C 0.9600 .
C15 C16 1.500(3) .
C15 N17 1.329(3) .
C16 H16A 0.9600 .
C16 H16B 0.9600 .
C16 H16C 0.9600 .
N17 C18 1.465(3) .
N17 C19 1.461(3) .
C18 H18A 0.9600 .
C18 H18B 0.9600 .
C18 H18C 0.9600 .
C19 H19A 0.9600 .
C19 H19B 0.9600 .
C19 H19C 0.9600 .
Co20 O21 2.1056(15) 3_656
Co20 O21 2.1057(15) .
Co20 O22 2.0855(15) .
Co20 O22 2.0855(15) 3_656
Co20 O23 2.0579(14) .
Co20 O23 2.0579(14) 3_656
O21 C24 1.252(3) .
O22 C29 1.244(3) .
O23 C34 1.255(3) .
C24 C25 1.503(3) .
C24 N26 1.338(3) .
C25 H25A 0.9600 .
C25 H25B 0.9600 .
C25 H25C 0.9600 .
N26 C27 1.463(3) .
N26 C28 1.467(3) .
C27 H27A 0.9600 .
C27 H27B 0.9600 .
C27 H27C 0.9600 .
C28 H28A 0.9600 .
C28 H28B 0.9600 .
C28 H28C 0.9600 .
C29 C30 1.503(3) .
C29 N31 1.335(3) .
C30 H30A 0.9600 .
C30 H30B 0.9600 .
C30 H30C 0.9600 .
N31 C32 1.457(3) .
N31 C33 1.461(3) .
C32 H32A 0.9600 .
C32 H32B 0.9600 .
C32 H32C 0.9600 .
C33 H33A 0.9600 .
C33 H33B 0.9600 .
C33 H33C 0.9600 .
C34 C35 1.520(4) .
C34 N36 1.305(3) .
C35 H35A 0.9600 .
C35 H35B 0.9600 .
C35 H35C 0.9600 .
N36 C37 1.463(3) .
N36 C38 1.464(3) .
C37 H37A 0.9600 .
C37 H37B 0.9600 .
C37 H37C 0.9600 .
C38 H38A 0.9600 .
C38 H38B 0.9600 .
C38 H38C 0.9600 .
N39 S40 1.582(2) .
N39 S47 1.589(2) .
S40 O41 1.4291(18) .
S40 O42 1.4232(18) .
S40 C43 1.838(2) .
C43 F44 1.326(3) .
C43 F45 1.320(3) .
C43 F46 1.330(3) .
S47 O48 1.4342(19) .
S47 O49 1.423(2) .
S47 C50 1.834(3) .
C50 F51 1.326(3) .
C50 F52 1.321(3) .
C50 F53 1.330(3) .
N54 S55 1.5775(19) .
N54 S62 1.5741(19) .
S55 O56 1.4261(17) .
S55 O57 1.4285(17) .
S55 C58 1.827(3) .
C58 F59 1.339(3) .
C58 F60 1.326(3) .
C58 F61 1.320(3) .
S62 O63 1.4209(19) .
S62 O64 1.4288(18) .
S62 C65 1.828(3) .
C65 F66 1.326(3) .
C65 F67 1.331(3) .
C65 F68 1.332(3) .

loop_
_geom_torsion_atom_site_label_1
_geom_torsion_atom_site_label_2
_geom_torsion_atom_site_label_3
_geom_torsion_atom_site_label_4
_geom_torsion
Co1 O2 C5 C6 -3.1(3)
Co1 O2 C5 N7 176.33(15)
Co1 O3 C10 C11 -6.4(3)
Co1 O3 C10 N12 174.19(15)
Co1 O4 C15 C16 -48.4(3)
Co1 O4 C15 N17 132.79(18)
O2 C5 N7 C8 -0.4(3)
O2 C5 N7 C9 -178.6(2)
O3 C10 N12 C13 -178.6(2)
O3 C10 N12 C14 -1.9(3)
O4 C15 N17 C18 2.0(3)
O4 C15 N17 C19 167.5(2)
C6 C5 N7 C8 179.0(2)
C6 C5 N7 C9 0.9(3)
C11 C10 N12 C13 2.0(3)
C11 C10 N12 C14 178.7(2)
C16 C15 N17 C18 -176.9(2)
C16 C15 N17 C19 -11.4(3)
Co20 O21 C24 C25 -22.5(3)
Co20 O21 C24 N26 157.90(16)
Co20 O22 C29 C30 8.5(4)
Co20 O22 C29 N31 -170.76(16)
Co20 O23 C34 C35 -56.7(3)
Co20 O23 C34 N36 124.2(2)
O21 C24 N26 C27 -1.5(3)
O21 C24 N26 C28 -178.5(2)
O22 C29 N31 C32 -176.0(2)
O22 C29 N31 C33 -3.1(3)
O23 C34 N36 C37 -6.5(4)
O23 C34 N36 C38 170.5(2)
C25 C24 N26 C27 178.9(2)
C25 C24 N26 C28 1.9(3)
C30 C29 N31 C32 4.7(3)
C30 C29 N31 C33 177.6(2)
C35 C34 N36 C37 174.4(2)
C35 C34 N36 C38 -8.5(4)
N39 S40 C43 F44 -52.09(19)
N39 S40 C43 F45 -172.85(16)
N39 S40 C43 F46 67.66(18)
N39 S47 C50 F51 -57.22(19)
N39 S47 C50 F52 62.8(2)
N39 S47 C50 F53 -178.44(17)
S40 N39 S47 O48 -20.2(2)
S40 N39 S47 O49 -158.74(15)
S40 N39 S47 C50 92.53(16)
O41 S40 C43 F44 70.36(19)
O41 S40 C43 F45 -50.40(19)
O41 S40 C43 F46 -169.88(16)
O42 S40 C43 F44 -164.93(17)
O42 S40 C43 F45 74.31(18)
O42 S40 C43 F46 -45.17(19)
S47 N39 S40 O41 -22.7(2)
S47 N39 S40 O42 -159.61(14)
S47 N39 S40 C43 91.20(16)
O48 S47 C50 F51 64.4(2)
O48 S47 C50 F52 -175.51(17)
O48 S47 C50 F53 -56.8(2)
O49 S47 C50 F51 -170.71(18)
O49 S47 C50 F52 -50.7(2)
O49 S47 C50 F53 68.07(19)
N54 S55 C58 F59 -171.15(16)
N54 S55 C58 F60 69.57(18)
N54 S55 C58 F61 -52.3(2)
N54 S62 C65 F66 70.4(2)
N54 S62 C65 F67 -51.1(2)
N54 S62 C65 F68 -169.80(19)
S55 N54 S62 O63 19.9(2)
S55 N54 S62 O64 157.17(15)
S55 N54 S62 C65 -94.45(17)
O56 S55 C58 F59 66.16(19)
O56 S55 C58 F60 -53.11(19)
O56 S55 C58 F61 -175.03(18)
O57 S55 C58 F59 -58.19(19)
O57 S55 C58 F60 -177.47(17)
O57 S55 C58 F61 60.6(2)
S62 N54 S55 O56 29.5(2)
S62 N54 S55 O57 165.63(15)
S62 N54 S55 C58 -84.95(17)
O63 S62 C65 F66 -52.7(2)
O63 S62 C65 F67 -174.23(19)
O63 S62 C65 F68 67.1(2)
O64 S62 C65 F66 -177.7(2)
O64 S62 C65 F67 60.8(2)
O64 S62 C65 F68 -57.9(2)
